data_7018796
loop_
_publ_author_name
'Kimani, Martin M.'
'Wang, Hsiao C.'
'Brumaghim, Julia L.'

_publ_section_title
;
 Investigating the copper coordination, electrochemistry, and Cu(ii)
 reduction kinetics of biologically relevant selone and thione compounds.
;
_journal_issue 17
_journal_name_full 'Dalton transactions (Cambridge, England : 2003)'
_journal_page_first 5248
_journal_page_last 5259
_journal_paper_doi 10.1039/c2dt11731b
_journal_volume 41
_journal_year 2012
_chemical_formula_moiety 'C20 H32 Cu N8 Se4, C F3 O3 S'
_chemical_formula_sum 'C21 H32 Cu F3 N8 O3 S Se4'
_chemical_formula_weight 912.99
_space_group_IT_number 130
_symmetry_cell_setting tetragonal
_symmetry_Int_Tables_number 130
_symmetry_space_group_name_Hall '-P 4a 2ac'
_symmetry_space_group_name_H-M 'P 4/n c c :2'
_atom_sites_solution_hydrogens geom
_atom_sites_solution_primary direct
_atom_sites_solution_secondary difmap
_audit_creation_method SHELXL-97
_audit_update_record
;
2011-03-23 # Formatted by publCIF
;
_cell_angle_alpha 90.00
_cell_angle_beta 90.00
_cell_angle_gamma 90.00
_cell_formula_units_Z 4
_cell_length_a 14.406(2)
_cell_length_b 14.406(2)
_cell_length_c 15.906(3)
_cell_measurement_reflns_used 30568
_cell_measurement_temperature 293(2)
_cell_measurement_theta_max 25.10
_cell_measurement_theta_min 3.41
_cell_volume 3301.0(9)
_computing_cell_refinement 'CrystalClear (Rigaku/MSC,2006)'
_computing_data_collection 'CrystalClear (Rigaku/MSC,2006)'
_computing_data_reduction 'CrystalClear (Rigaku/MSC,2006)'
_computing_molecular_graphics 'SHELXTL 6.10 (Sheldrick,2008)'
_computing_publication_material 'SHELXTL 6.10 (Sheldrick,2008)'
_computing_structure_refinement 'SHELXTL 6.10 (Sheldrick,2008)'
_computing_structure_solution 'SHELXTL 6.10 (Sheldrick,2008)'
_diffrn_ambient_temperature 293(2)
_diffrn_detector_area_resol_mean 14.6306
_diffrn_measured_fraction_theta_full 0.997
_diffrn_measured_fraction_theta_max 0.997
_diffrn_measurement_device_type 'Rigaku, AFC8S diffractometer'
_diffrn_measurement_method dtprofit.ref
_diffrn_radiation_monochromator graphite
_diffrn_radiation_probe x-ray
_diffrn_radiation_type MoK\a
_diffrn_radiation_wavelength 0.71073
_diffrn_reflns_av_R_equivalents 0.1034
_diffrn_reflns_av_sigmaI/netI 0.0298
_diffrn_reflns_limit_h_max 17
_diffrn_reflns_limit_h_min -17
_diffrn_reflns_limit_k_max 17
_diffrn_reflns_limit_k_min -17
_diffrn_reflns_limit_l_max 18
_diffrn_reflns_limit_l_min -18
_diffrn_reflns_number 30568
_diffrn_reflns_theta_full 25.10
_diffrn_reflns_theta_max 25.10
_diffrn_reflns_theta_min 3.41
_diffrn_source 'fine-focus sealed tube'
_diffrn_standards_decay_% 0
_diffrn_standards_interval_count 0
_diffrn_standards_interval_time 0
_diffrn_standards_number 0
_exptl_absorpt_coefficient_mu 5.189
_exptl_absorpt_correction_T_max 0.621
_exptl_absorpt_correction_T_min 0.574
_exptl_absorpt_correction_type multi-scan
_exptl_absorpt_process_details 'REQAB, CrystalClear'
_exptl_crystal_colour colorless
_exptl_crystal_density_diffrn 1.837
_exptl_crystal_density_method 'not measured'
_exptl_crystal_description chips
_exptl_crystal_F_000 1784
_exptl_crystal_size_max 0.33
_exptl_crystal_size_mid 0.27
_exptl_crystal_size_min 0.22
_refine_diff_density_max 0.945
_refine_diff_density_min -0.753
_refine_diff_density_rms 0.126
_refine_ls_extinction_coef 0.0083(9)
_refine_ls_extinction_expression Fc^*^=kFc[1+0.001xFc^2^\l^3^/sin(2\q)]^-1/4^
_refine_ls_extinction_method SHELXL
_refine_ls_goodness_of_fit_ref 1.097
_refine_ls_hydrogen_treatment constr
_refine_ls_matrix_type full
_refine_ls_number_parameters 102
_refine_ls_number_reflns 1476
_refine_ls_number_restraints 0
_refine_ls_restrained_S_all 1.097
_refine_ls_R_factor_all 0.0896
_refine_ls_R_factor_gt 0.0751
_refine_ls_shift/su_max 0.000
_refine_ls_shift/su_mean 0.000
_refine_ls_structure_factor_coef Fsqd
_refine_ls_weighting_details 'calc w=1/[\s^2^(Fo^2^)+(0.0658P)^2^+33.5564P] where P=(Fo^2^+2Fc^2^)/3'
_refine_ls_weighting_scheme calc
_refine_ls_wR_factor_gt 0.1928
_refine_ls_wR_factor_ref 0.2097
_reflns_number_gt 1172
_reflns_number_total 1476
_reflns_threshold_expression >2sigma(I)
_cod_data_source_file c2dt11731b.txt
_cod_data_source_block cu(dmise)4otfnew
_cod_original_cell_volume 3301.2(9)
_cod_original_sg_symbol_H-M 'P 4/n c c'
_cod_database_code 7018796

loop_
_symmetry_equiv_pos_as_xyz
'x, y, z'
'-x+1/2, -y+1/2, z'
'-y+1/2, x, z'
'y, -x+1/2, z'
'-x, y+1/2, -z+1/2'
'x+1/2, -y, -z+1/2'
'y+1/2, x+1/2, -z+1/2'
'-y, -x, -z+1/2'
'-x, -y, -z'
'x-1/2, y-1/2, -z'
'y-1/2, -x, -z'
'-y, x-1/2, -z'
'x, -y-1/2, z-1/2'
'-x-1/2, y, z-1/2'
'-y-1/2, -x-1/2, z-1/2'
'y, x, z-1/2'

loop_
_atom_site_label
_atom_site_type_symbol
_atom_site_fract_x
_atom_site_fract_y
_atom_site_fract_z
_atom_site_U_iso_or_equiv
_atom_site_adp_type
_atom_site_occupancy
_atom_site_symmetry_multiplicity
_atom_site_calc_flag
_atom_site_refinement_flags
Se1 Se 0.10160(7) 0.74233(7) 0.07540(8) 0.0727(6) Uani 1 1 d .
Cu1 Cu 0.2500 0.7500 0.0000 0.0680(8) Uani 1 4 d S
N1 N -0.0087(6) 0.5818(6) 0.1000(6) 0.070(2) Uani 1 1 d .
C1 C 0.0724(7) 0.6233(7) 0.1079(6) 0.062(2) Uani 1 1 d .
N2 N 0.1293(6) 0.5607(6) 0.1469(5) 0.066(2) Uani 1 1 d .
C2 C -0.0913(7) 0.6242(9) 0.0616(9) 0.086(3) Uani 1 1 d .
H2A H -0.0726 0.6631 0.0155 0.130 Uiso 1 1 calc R
H2B H -0.1232 0.6610 0.1028 0.130 Uiso 1 1 calc R
H2C H -0.1318 0.5763 0.0413 0.130 Uiso 1 1 calc R
C3 C -0.0056(9) 0.4923(8) 0.1313(8) 0.084(3) Uani 1 1 d .
H3A H -0.0542 0.4498 0.1316 0.101 Uiso 1 1 calc R
C4 C 0.0785(9) 0.4781(8) 0.1608(8) 0.083(3) Uani 1 1 d .
H4A H 0.1004 0.4241 0.1859 0.099 Uiso 1 1 calc R
S1 S 0.2500 0.2500 0.2337(3) 0.0695(14) Uani 1 4 d S
C6 C 0.2500 0.2500 0.1220(19) 0.095(7) Uani 1 4 d S
C5 C 0.2274(9) 0.5750(10) 0.1689(8) 0.090(4) Uani 1 1 d .
H5A H 0.2390 0.6400 0.1764 0.135 Uiso 1 1 calc R
H5B H 0.2660 0.5516 0.1245 0.135 Uiso 1 1 calc R
H5C H 0.2413 0.5425 0.2201 0.135 Uiso 1 1 calc R
F1 F 0.2492(12) 0.1631(10) 0.0931(8) 0.152(5) Uani 0.75 1 d P
O1 O 0.1585(13) 0.2714(17) 0.2522(11) 0.182(8) Uani 0.75 1 d P

loop_
_atom_site_aniso_label
_atom_site_aniso_U_11
_atom_site_aniso_U_22
_atom_site_aniso_U_33
_atom_site_aniso_U_23
_atom_site_aniso_U_13
_atom_site_aniso_U_12
Se1 0.0541(7) 0.0557(7) 0.1084(10) 0.0080(5) 0.0128(5) 0.0065(4)
Cu1 0.0602(9) 0.0602(9) 0.0837(17) 0.000 0.000 0.000
N1 0.058(5) 0.068(5) 0.084(6) -0.001(5) 0.006(4) -0.001(4)
C1 0.054(5) 0.057(5) 0.075(6) 0.001(5) 0.007(5) 0.012(4)
N2 0.062(5) 0.066(5) 0.070(5) 0.008(4) 0.004(4) 0.007(4)
C2 0.053(6) 0.094(8) 0.112(9) 0.006(7) -0.018(6) -0.001(6)
C3 0.080(8) 0.060(7) 0.113(9) 0.006(6) 0.009(7) -0.004(5)
C4 0.096(9) 0.059(6) 0.094(8) 0.019(6) 0.016(7) 0.008(6)
S1 0.075(2) 0.075(2) 0.058(3) 0.000 0.000 0.000
C6 0.099(12) 0.099(12) 0.087(17) 0.000 0.000 0.000
C5 0.089(9) 0.094(9) 0.088(8) 0.005(7) 0.002(6) 0.024(7)
F1 0.165(11) 0.168(12) 0.123(9) -0.076(8) -0.030(9) 0.014(13)
O1 0.159(16) 0.241(19) 0.147(12) 0.049(15) 0.101(12) 0.072(16)

loop_
_atom_type_symbol
_atom_type_description
_atom_type_scat_dispersion_real
_atom_type_scat_dispersion_imag
_atom_type_scat_source
C C 0.0033 0.0016 'International Tables Vol C Tables 4.2.6.8 and 6.1.1.4'
H H 0.0000 0.0000 'International Tables Vol C Tables 4.2.6.8 and 6.1.1.4'
N N 0.0061 0.0033 'International Tables Vol C Tables 4.2.6.8 and 6.1.1.4'
O O 0.0106 0.0060 'International Tables Vol C Tables 4.2.6.8 and 6.1.1.4'
F F 0.0171 0.0103 'International Tables Vol C Tables 4.2.6.8 and 6.1.1.4'
S S 0.1246 0.1234 'International Tables Vol C Tables 4.2.6.8 and 6.1.1.4'
Cu Cu 0.3201 1.2651 'International Tables Vol C Tables 4.2.6.8 and 6.1.1.4'
Se Se -0.0929 2.2259 'International Tables Vol C Tables 4.2.6.8 and 6.1.1.4'

loop_
_geom_angle_atom_site_label_1
_geom_angle_atom_site_label_2
_geom_angle_atom_site_label_3
_geom_angle
_geom_angle_site_symmetry_1
_geom_angle_site_symmetry_3
C1 Se1 Cu1 112.2(3) . .
Se1 Cu1 Se1 103.82(3) 11_565 2_565
Se1 Cu1 Se1 103.82(3) 11_565 .
Se1 Cu1 Se1 121.48(6) 2_565 .
Se1 Cu1 Se1 121.48(6) 11_565 12_665
Se1 Cu1 Se1 103.82(3) 2_565 12_665
Se1 Cu1 Se1 103.82(3) . 12_665
C1 N1 C3 111.1(9) . .
C1 N1 C2 124.6(9) . .
C3 N1 C2 124.3(10) . .
N1 C1 N2 106.0(9) . .
N1 C1 Se1 126.7(7) . .
N2 C1 Se1 127.2(8) . .
C1 N2 C4 108.4(9) . .
C1 N2 C5 126.3(9) . .
C4 N2 C5 125.3(10) . .
N1 C2 H2A 109.5 . .
N1 C2 H2B 109.5 . .
H2A C2 H2B 109.5 . .
N1 C2 H2C 109.5 . .
H2A C2 H2C 109.5 . .
H2B C2 H2C 109.5 . .
C4 C3 N1 107.6(10) . .
C4 C3 H3A 126.2 . .
N1 C3 H3A 126.2 . .
C3 C4 N2 106.9(10) . .
C3 C4 H4A 126.6 . .
N2 C4 H4A 126.6 . .
O1 S1 O1 87.4(3) 4 .
O1 S1 O1 155.6(17) 4 3
O1 S1 O1 87.4(3) . 3
O1 S1 O1 87.4(3) 4 2
O1 S1 O1 155.6(17) . 2
O1 S1 O1 87.4(3) 3 2
O1 S1 C6 102.2(8) 4 .
O1 S1 C6 102.2(8) . .
O1 S1 C6 102.2(8) 3 .
O1 S1 C6 102.2(8) 2 .
F1 C6 F1 83.2(9) 2 4
F1 C6 F1 140(3) 2 .
F1 C6 F1 83.2(9) 4 .
F1 C6 F1 83.2(9) 2 3
F1 C6 F1 140(3) 4 3
F1 C6 F1 83.2(9) . 3
F1 C6 S1 110.2(14) 2 .
F1 C6 S1 110.2(14) 4 .
F1 C6 S1 110.2(14) . .
F1 C6 S1 110.2(14) 3 .
N2 C5 H5A 109.5 . .
N2 C5 H5B 109.5 . .
H5A C5 H5B 109.5 . .
N2 C5 H5C 109.5 . .
H5A C5 H5C 109.5 . .
H5B C5 H5C 109.5 . .
C6 F1 F1 48.4(4) . 4
C6 F1 F1 48.4(4) . 3
F1 F1 F1 90.000(2) 4 3

loop_
_geom_bond_atom_site_label_1
_geom_bond_atom_site_label_2
_geom_bond_distance
_geom_bond_site_symmetry_2
Se1 C1 1.840(10) .
Se1 Cu1 2.4538(10) .
Cu1 Se1 2.4538(10) 11_565
Cu1 Se1 2.4538(10) 2_565
Cu1 Se1 2.4538(10) 12_665
N1 C1 1.318(13) .
N1 C3 1.383(14) .
N1 C2 1.470(14) .
C1 N2 1.367(12) .
N2 C4 1.414(14) .
N2 C5 1.471(15) .
C2 H2A 0.9600 .
C2 H2B 0.9600 .
C2 H2C 0.9600 .
C3 C4 1.315(17) .
C3 H3A 0.9300 .
C4 H4A 0.9300 .
S1 O1 1.386(16) 4
S1 O1 1.386(16) .
S1 O1 1.386(16) 3
S1 O1 1.386(16) 2
S1 C6 1.78(3) .
C6 F1 1.335(15) 2
C6 F1 1.335(15) 4
C6 F1 1.335(15) .
C6 F1 1.335(15) 3
C5 H5A 0.9600 .
C5 H5B 0.9600 .
C5 H5C 0.9600 .
F1 F1 1.77(2) 4
F1 F1 1.77(2) 3
